data_7707673
loop_
_publ_author_name
'Kumari, Maya'
'Bera, Sudip Kumar'
'Lahiri, Goutam Kumar'

_publ_section_title
;
 Noninnocence of the deprotonated
 1,2-bis((1<i>H</i>-pyrrol-2-yl)methylene)hydrazine bridge in diruthenium
 frameworks - a function of co-ligands.
;
_journal_issue 28
_journal_name_full 'Dalton transactions (Cambridge, England : 2003)'
_journal_page_first 9891
_journal_page_last 9903
_journal_paper_doi 10.1039/d1dt01488a
_journal_volume 50
_journal_year 2021
_chemical_formula_moiety 'C52.76 H42.76 N16 Ru2, Cl O3.91, Cl O4, C H4 O'
_chemical_formula_sum 'C53.75 H46.75 Cl2 N16 O8.92 Ru2'
_chemical_formula_weight 1332.58
_space_group_crystal_system triclinic
_space_group_IT_number 2
_space_group_name_Hall '-P 1'
_space_group_name_H-M_alt 'P -1'
_atom_sites_solution_hydrogens geom
_atom_sites_solution_primary iterative
_audit_creation_date 2019-11-29
_audit_creation_method
;
Olex2 1.2
(compiled 2018.05.29 svn.r3508 for OlexSys, GUI svn.r5506)
;
_audit_update_record
;
2021-04-26 deposited with the CCDC.	2021-06-14 downloaded from the CCDC.
;
_cell_angle_alpha 82.3750(18)
_cell_angle_beta 80.6850(18)
_cell_angle_gamma 85.8215(18)
_cell_formula_units_Z 2
_cell_length_a 11.3064(2)
_cell_length_b 12.8799(3)
_cell_length_c 20.0088(4)
_cell_measurement_reflns_used 35253
_cell_measurement_temperature 150(2)
_cell_measurement_theta_max 31.0330
_cell_measurement_theta_min 1.8910
_cell_volume 2846.00(10)
_computing_cell_refinement 'CrysAlisPro 1.171.39.46 (Rigaku OD, 2018)'
_computing_data_collection 'CrysAlisPro 1.171.39.46 (Rigaku OD, 2018)'
_computing_data_reduction 'CrysAlisPro 1.171.39.46 (Rigaku OD, 2018)'
_computing_molecular_graphics 'Olex2 (Dolomanov et al., 2009)'
_computing_publication_material 'Olex2 (Dolomanov et al., 2009)'
_computing_structure_refinement 'ShelXL (Sheldrick, 2015)'
_computing_structure_solution 'olex2.solve (Bourhis et al., 2015)'
_diffrn_ambient_temperature 150(2)
_diffrn_detector 'CCD plate'
_diffrn_measured_fraction_theta_full 0.998
_diffrn_measured_fraction_theta_max 0.998
_diffrn_measurement_details
;
List of Runs (angles in degrees, time in seconds):

  # Type    Start    End  Width  t~exp~   \w     \q     \k     \f   Frames
#--------------------------------------------------------------------------
  1  \w   -110.00  25.00   1.00    8.00    --  -20.00   0.00 -36.00  135
  2  \w   -110.00  19.00   1.00    8.00    --  -20.00 -72.00 -36.00  129
  3  \w    -71.00  19.00   1.00    8.00    --  -20.00 -72.00 108.00   90
  4  \w    -38.00  15.00   1.00    8.00    --  -20.00 -72.00-180.00   53
  5  \w    -25.00   5.00   1.00    8.00    --  -20.00  72.00-108.00   30
  6  \w    -39.00  -9.00   1.00    8.00    --  -20.00 -72.00  36.00   30
  7  \w   -110.00  25.00   1.00    8.00    --  -20.00   0.00 108.00  135
  8  \w    -87.00  19.00   1.00    8.00    --  -20.00 -72.00-108.00  106
  9  \w    -59.00  36.00   1.00    8.00    --  -20.00  72.00 108.00   95
 10  \w    -58.00   4.00   1.00    8.00    --  -20.00  72.00-180.00   62
 11  \w    -44.00  -8.00   1.00    8.00    --  -20.00  72.00  36.00   36
 12  \w   -110.00 -46.00   1.00    8.00    --  -20.00   0.00  36.00   64
;
_diffrn_measurement_device 'abstract diffractometer'
_diffrn_measurement_device_type 'dtrek-CrysAlisPro-abstract goniometer imported rigaku-d*trek images'
_diffrn_measurement_method '\w scans'
_diffrn_orient_matrix_type 'CrysAlisPro convention (1999,Acta A55,543-557)'
_diffrn_orient_matrix_UB_11 0.0184147000
_diffrn_orient_matrix_UB_12 0.0246263000
_diffrn_orient_matrix_UB_13 -0.0335769000
_diffrn_orient_matrix_UB_21 -0.0312404000
_diffrn_orient_matrix_UB_22 -0.0364979000
_diffrn_orient_matrix_UB_23 -0.0132167000
_diffrn_orient_matrix_UB_31 -0.0523224000
_diffrn_orient_matrix_UB_32 0.0340157000
_diffrn_orient_matrix_UB_33 0.0028547000
_diffrn_radiation_monochromator graphite
_diffrn_radiation_probe x-ray
_diffrn_radiation_type MoK\a
_diffrn_radiation_wavelength 0.71073
_diffrn_reflns_av_R_equivalents 0.0615
_diffrn_reflns_av_unetI/netI 0.0386
_diffrn_reflns_Laue_measured_fraction_full 0.998
_diffrn_reflns_Laue_measured_fraction_max 0.998
_diffrn_reflns_limit_h_max 13
_diffrn_reflns_limit_h_min -13
_diffrn_reflns_limit_k_max 15
_diffrn_reflns_limit_k_min -15
_diffrn_reflns_limit_l_max 23
_diffrn_reflns_limit_l_min -23
_diffrn_reflns_number 52111
_diffrn_reflns_point_group_measured_fraction_full 0.998
_diffrn_reflns_point_group_measured_fraction_max 0.998
_diffrn_reflns_theta_full 25.000
_diffrn_reflns_theta_max 25.000
_diffrn_reflns_theta_min 2.382
_diffrn_source 'fine-focus sealed X-ray tube'
_diffrn_source_type 'Enhance (Mo) X-ray Source'
_exptl_absorpt_coefficient_mu 0.695
_exptl_absorpt_correction_T_max 1.00000
_exptl_absorpt_correction_T_min 0.96613
_exptl_absorpt_correction_type multi-scan
_exptl_absorpt_process_details
;
CrysAlisPro 1.171.39.46 (Rigaku Oxford Diffraction, 2018)
Empirical absorption correction using spherical harmonics,
 implemented in SCALE3 ABSPACK scaling algorithm.
;
_exptl_crystal_colour 'metallic dark brown'
_exptl_crystal_colour_lustre metallic
_exptl_crystal_colour_modifier dark
_exptl_crystal_colour_primary brown
_exptl_crystal_density_diffrn 1.555
_exptl_crystal_description block
_exptl_crystal_F_000 1349
_exptl_crystal_size_max 0.102
_exptl_crystal_size_mid 0.088
_exptl_crystal_size_min 0.064
_refine_diff_density_max 2.819
_refine_diff_density_min -1.169
_refine_diff_density_rms 0.150
_refine_ls_extinction_method none
_refine_ls_goodness_of_fit_ref 1.038
_refine_ls_hydrogen_treatment constr
_refine_ls_matrix_type full
_refine_ls_number_parameters 772
_refine_ls_number_reflns 10012
_refine_ls_number_restraints 73
_refine_ls_restrained_S_all 1.048
_refine_ls_R_factor_all 0.0678
_refine_ls_R_factor_gt 0.0599
_refine_ls_shift/su_max 0.000
_refine_ls_shift/su_mean 0.000
_refine_ls_structure_factor_coef Fsqd
_refine_ls_weighting_details 'w=1/[\s^2^(Fo^2^)+(0.0745P)^2^+18.1424P] where P=(Fo^2^+2Fc^2^)/3'
_refine_ls_weighting_scheme calc
_refine_ls_wR_factor_gt 0.1521
_refine_ls_wR_factor_ref 0.1593
_reflns_Friedel_coverage 0.000
_reflns_number_gt 8886
_reflns_number_total 10012
_reflns_threshold_expression 'I > 2\s(I)'
_cod_data_source_file d1dt01488a2.cif
_cod_data_source_block 3b
_cod_depositor_comments 'Adding full bibliography for 7707670--7707674.cif.'
_cod_original_cell_volume 2846.00(11)
_cod_database_code 7707673
_shelx_shelxl_version_number 2017/1
_shelx_space_group_comment
;
The symmetry employed for this shelxl refinement is uniquely defined
by the following loop, which should always be used as a source of
symmetry information in preference to the above space-group names.
They are only intended as comments.
;
_shelx_estimated_absorpt_t_max 0.957
_shelx_estimated_absorpt_t_min 0.933
_reflns_odcompleteness_completeness 91.55
_reflns_odcompleteness_iscentric 1
_reflns_odcompleteness_theta 31.12
_olex2_refinement_description
;
1. Fixed Uiso
 At 1.2 times of:
  All C(H) groups
 At 1.5 times of:
  All C(H,H,H) groups, All O(H) groups
2. Rigid bond restraints
 C24, C26, C27
 with sigma for 1-2 distances of 0.01 and sigma for 1-3 distances of 0.01
3. Uiso/Uaniso restraints and constraints
C24 \\sim C26 \\sim C27: within 1.7A with sigma of 0.05 and sigma for terminal
atoms of 0.05
Uanis(C24) \\sim Ueq, Uanis(C26) \\sim Ueq, Uanis(C27) \\sim Ueq: with sigma of
0.001 and sigma for terminal atoms of 0.001
Uanis(C23) \\sim Ueq: with sigma of 0.01 and sigma for terminal atoms of 0.002
Uanis(O8) \\sim Ueq, Uanis(O6) \\sim Ueq: with sigma of 0.01 and sigma for
terminal atoms of 0.002
Uanis(O1) \\sim Ueq: with sigma of 0.01 and sigma for terminal atoms of 0.002
Uanis(C25) \\sim Ueq: with sigma of 0.01 and sigma for terminal atoms of 0.002
Uanis(C26) \\sim Ueq, Uanis(C24) \\sim Ueq, Uanis(C27) \\sim Ueq, Uanis(C23)
\\sim Ueq: with sigma of 0.01 and sigma for terminal atoms of 0.001
Uanis(C19) \\sim Ueq, Uanis(C20) \\sim Ueq, Uanis(C21) \\sim Ueq: with sigma of
0.01 and sigma for terminal atoms of 0.002
Uanis(O6) \\sim Ueq, Uanis(O8) \\sim Ueq: with sigma of 0.01 and sigma for
terminal atoms of 0.002
4. Others
 Sof(C23)=Sof(H23)=Sof(C25)=Sof(H25)=FVAR(1)
 Sof(C27)=Sof(H27)=Sof(C24)=Sof(H24)=Sof(C26)=Sof(H26)=FVAR(2)
 Sof(O2B)=1-FVAR(3)
 Sof(O2A)=FVAR(3)
5.a Aromatic/amide H refined with riding coordinates:
 C31(H31), C3(H3), C5(H5), C29(H29), C32(H32), C30(H30), C9(H9), C10(H10),
 C55(H55), C6(H6), C16(H16), C37(H37), C13(H13), C52(H52), C8(H8), C2(H2),
 C42(H42), C15(H15), C54(H54), C35(H35), C36(H36), C14(H14), C1(H1), C38(H38),
 C34(H34), C53(H53), C41(H41), C46(H46), C12(H12), C49(H49), C50(H50), C43(H43),
  C18(H18), C47(H47), C40(H40), C20(H20), C19(H19), C21(H21), C48(H48),
 C23(H23), C25(H25), C27(H27), C24(H24), C26(H26)
5.b Idealised Me refined as rotating group:
 C56(H56A,H56B,H56C)
5.c Idealised tetrahedral OH refined as rotating group:
 O9(H9A)
;
_olex2_submission_special_instructions 'No special instructions were received'
_oxdiff_exptl_absorpt_empirical_details
;
Empirical correction (ABSPACK) includes:
- Absorption correction using spherical harmonics
- Frame scaling
- Detector area scaling
;
_oxdiff_exptl_absorpt_empirical_full_max 1.778
_oxdiff_exptl_absorpt_empirical_full_min 0.733

loop_
_space_group_symop_operation_xyz
'x, y, z'
'-x, -y, -z'

loop_
_atom_site_label
_atom_site_type_symbol
_atom_site_fract_x
_atom_site_fract_y
_atom_site_fract_z
_atom_site_U_iso_or_equiv
_atom_site_adp_type
_atom_site_occupancy
_atom_site_site_symmetry_order
_atom_site_calc_flag
_atom_site_refinement_flags_posn
_atom_site_refinement_flags_adp
_atom_site_refinement_flags_occupancy
_atom_site_disorder_assembly
_atom_site_disorder_group
Ru2 Ru 0.46359(3) 0.49260(3) 0.73221(2) 0.01716(13) Uani 1 1 d . . . . .
Ru1 Ru 0.34868(4) 0.10660(3) 0.80950(2) 0.02223(13) Uani 1 1 d . . . . .
Cl2 Cl 0.80821(13) 0.24173(13) 0.89952(9) 0.0401(4) Uani 1 1 d . . . . .
Cl1 Cl -0.00932(16) 0.71516(14) 0.54433(8) 0.0463(4) Uani 1 1 d . . . . .
N16 N 0.5400(4) 0.5286(3) 0.8115(2) 0.0208(9) Uani 1 1 d . . . . .
N1 N 0.2490(4) 0.1470(4) 0.8988(2) 0.0257(10) Uani 1 1 d . . . . .
N4 N 0.6310(4) 0.4510(3) 0.6852(2) 0.0213(9) Uani 1 1 d . . . . .
N9 N 0.3365(4) -0.1058(3) 0.8730(2) 0.0233(9) Uani 1 1 d . . . . .
N11 N 0.2817(4) 0.5170(3) 0.7616(2) 0.0221(9) Uani 1 1 d . . . . .
N10 N 0.4690(4) 0.0297(3) 0.8679(2) 0.0211(9) Uani 1 1 d . . . . .
O9 O -0.1770(4) 0.6672(4) 0.7188(2) 0.0440(11) Uani 1 1 d . . . . .
H9A H -0.141533 0.685549 0.679202 0.066 Uiso 1 1 calc GR . . . .
N15 N 0.5474(4) 0.6929(3) 0.7456(2) 0.0231(9) Uani 1 1 d . . . . .
N7 N 0.2223(4) 0.1691(4) 0.7508(2) 0.0297(11) Uani 1 1 d . . . . .
N8 N 0.2921(4) -0.0378(4) 0.8300(2) 0.0267(10) Uani 1 1 d . . . . .
N14 N 0.4944(4) 0.6460(3) 0.7068(2) 0.0216(9) Uani 1 1 d . . . . .
N2 N 0.3980(4) 0.2646(3) 0.8106(2) 0.0207(9) Uani 1 1 d . . . . .
N5 N 0.4300(4) 0.0898(3) 0.7123(2) 0.0249(10) Uani 1 1 d . . . . .
N13 N 0.3902(4) 0.4605(3) 0.6504(2) 0.0228(9) Uani 1 1 d . . . . .
N3 N 0.4769(4) 0.3286(3) 0.7635(2) 0.0194(9) Uani 1 1 d . . . . .
N12 N 0.2096(4) 0.5013(4) 0.7205(2) 0.0278(10) Uani 1 1 d . . . . .
O7 O 0.8799(5) 0.3305(4) 0.8928(3) 0.0576(14) Uani 1 1 d . . . . .
N6 N 0.3745(5) 0.1246(4) 0.6623(2) 0.0317(11) Uani 1 1 d . . . . .
O3 O -0.0179(5) 0.6156(5) 0.5240(3) 0.0706(17) Uani 1 1 d . . . . .
C31 C 0.6370(5) -0.0011(4) 0.9277(3) 0.0259(12) Uani 1 1 d . . . . .
H31 H 0.709073 0.022996 0.937357 0.031 Uiso 1 1 calc R . . . .
C28 C 0.4343(5) -0.0681(4) 0.8953(3) 0.0208(11) Uani 1 1 d . . . . .
C3 C 0.1747(5) 0.2723(5) 0.9669(3) 0.0310(13) Uani 1 1 d . . . . .
H3 H 0.160772 0.337401 0.985032 0.037 Uiso 1 1 calc R . . . .
C5 C 0.3346(4) 0.3102(4) 0.8602(3) 0.0221(11) Uani 1 1 d . . . . .
H5 H 0.342735 0.382106 0.863535 0.027 Uiso 1 1 calc R . . . .
C29 C 0.4949(5) -0.1322(4) 0.9406(3) 0.0237(11) Uani 1 1 d . . . . .
H29 H 0.465456 -0.198254 0.960460 0.028 Uiso 1 1 calc R . . . .
C32 C 0.5697(5) 0.0615(4) 0.8846(3) 0.0241(11) Uani 1 1 d . . . . .
H32 H 0.595530 0.129432 0.866226 0.029 Uiso 1 1 calc R . . . .
O5 O 0.6985(5) 0.2559(4) 0.9414(3) 0.0728(18) Uani 1 1 d . . . . .
C4 C 0.2542(5) 0.2506(4) 0.9084(3) 0.0256(12) Uani 1 1 d . . . . .
C30 C 0.5990(5) -0.0990(4) 0.9566(3) 0.0263(12) Uani 1 1 d . . . . .
H30 H 0.643636 -0.142448 0.986928 0.032 Uiso 1 1 calc R . . . .
C9 C 0.8015(5) 0.4192(5) 0.6140(3) 0.0303(13) Uani 1 1 d . . . . .
H9 H 0.870735 0.430883 0.580564 0.036 Uiso 1 1 calc R . . . .
C10 C 0.7168(5) 0.4963(4) 0.6378(3) 0.0266(12) Uani 1 1 d . . . . .
H10 H 0.719519 0.569380 0.622813 0.032 Uiso 1 1 calc R . . . .
C51 C 0.5722(5) 0.6288(4) 0.8030(3) 0.0230(11) Uani 1 1 d . . . . .
C55 C 0.5707(5) 0.4646(5) 0.8667(3) 0.0277(12) Uani 1 1 d . . . . .
H55 H 0.553510 0.392563 0.872163 0.033 Uiso 1 1 calc R . . . .
C6 C 0.5764(4) 0.2815(4) 0.7366(3) 0.0217(11) Uani 1 1 d . . . . .
H6 H 0.591989 0.208081 0.746791 0.026 Uiso 1 1 calc R . . . .
C16 C 0.6210(6) 0.0985(4) 0.6348(3) 0.0310(13) Uani 1 1 d . . . . .
H16 H 0.590978 0.160252 0.610155 0.037 Uiso 1 1 calc R . . . .
C37 C 0.0479(5) 0.5463(5) 0.9116(3) 0.0366(14) Uani 1 1 d . . . . .
H37 H -0.029336 0.522249 0.930479 0.044 Uiso 1 1 calc R . . . .
C13 C 0.7072(6) -0.0832(5) 0.7068(3) 0.0352(14) Uani 1 1 d . . . . .
H13 H 0.736585 -0.145712 0.730990 0.042 Uiso 1 1 calc R . . . .
C33 C 0.2183(5) 0.5499(4) 0.8242(3) 0.0229(11) Uani 1 1 d . . . . .
C52 C 0.6280(5) 0.6700(5) 0.8499(3) 0.0323(13) Uani 1 1 d . . . . .
H52 H 0.648578 0.741306 0.842358 0.039 Uiso 1 1 calc R . . . .
C8 C 0.7662(5) 0.3236(4) 0.6477(3) 0.0283(12) Uani 1 1 d . . . . .
H8 H 0.805914 0.257012 0.642147 0.034 Uiso 1 1 calc R . . . .
C2 C 0.1205(5) 0.1785(5) 0.9930(3) 0.0374(15) Uani 1 1 d . . . . .
H2 H 0.062363 0.167570 1.032885 0.045 Uiso 1 1 calc R . . . .
C42 C 0.3851(6) 0.4098(5) 0.5406(3) 0.0376(15) Uani 1 1 d . . . . .
H42 H 0.427684 0.385908 0.500086 0.045 Uiso 1 1 calc R . . . .
O4 O 0.0555(6) 0.7797(6) 0.4910(3) 0.0803(19) Uani 1 1 d . . . . .
C15 C 0.7360(6) 0.0592(5) 0.6154(3) 0.0351(14) Uani 1 1 d . . . . .
H15 H 0.785914 0.094480 0.577685 0.042 Uiso 1 1 calc R . . . .
C54 C 0.6257(6) 0.5014(5) 0.9147(3) 0.0343(14) Uani 1 1 d . . . . .
H54 H 0.644926 0.455180 0.953024 0.041 Uiso 1 1 calc R . . . .
C35 C 0.2120(5) 0.6506(5) 0.9172(3) 0.0330(13) Uani 1 1 d . . . . .
H35 H 0.248164 0.697319 0.939781 0.040 Uiso 1 1 calc R . . . .
C36 C 0.0997(5) 0.6145(5) 0.9446(3) 0.0353(14) Uani 1 1 d . . . . .
H36 H 0.058532 0.636595 0.985991 0.042 Uiso 1 1 calc R . . . .
C44 C 0.4789(5) 0.7120(4) 0.6446(3) 0.0243(11) Uani 1 1 d . . . . .
C14 C 0.7797(6) -0.0326(5) 0.6512(3) 0.0369(14) Uani 1 1 d . . . . .
H14 H 0.858758 -0.060218 0.637382 0.044 Uiso 1 1 calc R . . . .
C1 C 0.1667(5) 0.1040(5) 0.9503(3) 0.0349(14) Uani 1 1 d . . . . .
H1 H 0.144095 0.033412 0.956140 0.042 Uiso 1 1 calc R . . . .
C38 C 0.1060(5) 0.5125(5) 0.8519(3) 0.0288(12) Uani 1 1 d . . . . .
H38 H 0.070293 0.464651 0.829881 0.035 Uiso 1 1 calc R . . . .
C7 C 0.6592(5) 0.3443(4) 0.6921(3) 0.0225(11) Uani 1 1 d . . . . .
C34 C 0.2712(5) 0.6181(4) 0.8566(3) 0.0287(12) Uani 1 1 d . . . . .
H34 H 0.348009 0.642859 0.837430 0.034 Uiso 1 1 calc R . . . .
C17 C 0.2592(5) 0.1656(5) 0.6832(3) 0.0315(13) Uani 1 1 d . . . . .
C39 C 0.2685(5) 0.4709(4) 0.6595(3) 0.0272(12) Uani 1 1 d . . . . .
C53 C 0.6533(6) 0.6063(5) 0.9074(3) 0.0366(14) Uani 1 1 d . . . . .
H53 H 0.688537 0.633260 0.941047 0.044 Uiso 1 1 calc R . . . .
C41 C 0.2608(6) 0.4256(6) 0.5483(3) 0.0440(17) Uani 1 1 d . . . . .
H41 H 0.217602 0.415376 0.512927 0.053 Uiso 1 1 calc R . . . .
C11 C 0.5488(5) 0.0479(4) 0.6904(3) 0.0262(12) Uani 1 1 d . . . . .
C46 C 0.3723(6) 0.7155(5) 0.6191(3) 0.0350(14) Uani 1 1 d . . . . .
H46 H 0.310509 0.670662 0.640450 0.042 Uiso 1 1 calc R . . . .
C12 C 0.5918(5) -0.0427(4) 0.7272(3) 0.0298(12) Uani 1 1 d . . . . .
H12 H 0.542611 -0.076326 0.765824 0.036 Uiso 1 1 calc R . . . .
C49 C 0.5571(7) 0.8419(5) 0.5541(3) 0.0403(15) Uani 1 1 d . . . . .
H49 H 0.620736 0.883562 0.531046 0.048 Uiso 1 1 calc R . . . .
C50 C 0.5729(6) 0.7736(4) 0.6121(3) 0.0305(13) Uani 1 1 d . . . . .
H50 H 0.646733 0.768931 0.629495 0.037 Uiso 1 1 calc R . . . .
C43 C 0.4470(5) 0.4288(4) 0.5916(3) 0.0273(12) Uani 1 1 d . . . . .
H43 H 0.532028 0.419070 0.584917 0.033 Uiso 1 1 calc R . . . .
C18 C 0.1838(6) 0.1956(5) 0.6348(3) 0.0397(15) Uani 1 1 d . . . . .
H18 H 0.210919 0.189709 0.587906 0.048 Uiso 1 1 calc R . . . .
C47 C 0.3563(7) 0.7855(5) 0.5617(4) 0.0510(19) Uani 1 1 d . . . . .
H47 H 0.282672 0.790044 0.544153 0.061 Uiso 1 1 calc R . . . .
C40 C 0.2027(6) 0.4564(5) 0.6088(3) 0.0376(15) Uani 1 1 d . . . . .
H40 H 0.117899 0.467823 0.616011 0.045 Uiso 1 1 calc R . . . .
C20 C 0.0331(6) 0.2414(7) 0.7245(4) 0.057(2) Uani 1 1 d . U . . .
H20 H -0.045282 0.269059 0.739913 0.069 Uiso 1 1 calc R . . . .
C19 C 0.0694(6) 0.2341(7) 0.6562(4) 0.054(2) Uani 1 1 d . U . . .
H19 H 0.015946 0.255237 0.624262 0.064 Uiso 1 1 calc R . . . .
C21 C 0.1113(5) 0.2085(6) 0.7709(3) 0.0474(18) Uani 1 1 d . U . . .
H21 H 0.085421 0.214047 0.817950 0.057 Uiso 1 1 calc R . . . .
C48 C 0.4496(8) 0.8490(5) 0.5301(4) 0.0505(19) Uani 1 1 d . . . . .
H48 H 0.438297 0.897889 0.491443 0.061 Uiso 1 1 calc R . . . .
O8 O 0.7736(8) 0.2363(7) 0.8343(5) 0.111(3) Uani 1 1 d . U . . .
C56 C -0.1170(8) 0.5783(8) 0.7478(5) 0.066(2) Uani 1 1 d . . . . .
H56A H -0.148908 0.515287 0.736381 0.100 Uiso 1 1 calc GR . . . .
H56B H -0.128720 0.577348 0.797465 0.100 Uiso 1 1 calc GR . . . .
H56C H -0.031060 0.579889 0.729839 0.100 Uiso 1 1 calc GR . . . .
O6 O 0.8735(9) 0.1514(8) 0.9162(5) 0.117(5) Uani 0.91(3) 1 d . U . A 2
O1 O -0.1258(10) 0.7548(8) 0.5627(6) 0.134(3) Uani 1 1 d . U . . .
C23 C 0.0724(8) -0.0314(9) 0.8228(5) 0.057(3) Uani 0.802(19) 1 d . U P B 1
H23 H 0.058059 0.022771 0.851571 0.068 Uiso 0.802(19) 1 calc R . P B 1
C25 C 0.0133(7) -0.1563(7) 0.7528(5) 0.043(3) Uani 0.802(19) 1 d . U P B 1
H25 H -0.047410 -0.194354 0.740771 0.051 Uiso 0.802(19) 1 calc R . P B 1
C22 C 0.1952(5) -0.0780(5) 0.8026(3) 0.0315(13) Uani 1 1 d . . . . .
C27 C 0.2149(11) -0.1412(9) 0.7583(6) 0.058(3) Uani 0.717(16) 1 d . U P B 1
H27 H 0.294904 -0.165221 0.742857 0.069 Uiso 0.717(16) 1 calc R . P B 1
C24 C -0.0189(11) -0.0704(9) 0.7980(6) 0.059(3) Uani 0.717(16) 1 d . U P B 1
H24 H -0.099552 -0.044378 0.808866 0.071 Uiso 0.717(16) 1 calc R . P B 1
C26 C 0.1198(12) -0.1760(10) 0.7319(7) 0.069(4) Uani 0.717(16) 1 d . U P B 1
H26 H 0.138771 -0.217601 0.695400 0.082 Uiso 0.717(16) 1 calc R . P B 1
O2B O 0.022(6) 0.719(5) 0.6055(8) 0.121(19) Uani 0.61(8) 1 d . . P C 2
O2A O 0.081(4) 0.6853(18) 0.592(2) 0.065(10) Uani 0.39(8) 1 d . . P C 1

loop_
_atom_site_aniso_label
_atom_site_aniso_U_11
_atom_site_aniso_U_22
_atom_site_aniso_U_33
_atom_site_aniso_U_23
_atom_site_aniso_U_13
_atom_site_aniso_U_12
Ru2 0.0156(2) 0.0182(2) 0.0171(2) 0.00019(15) -0.00268(15) -0.00136(15)
Ru1 0.0213(2) 0.0221(2) 0.0242(2) 0.00641(17) -0.01119(17) -0.00690(17)
Cl2 0.0253(7) 0.0486(9) 0.0502(9) -0.0141(7) -0.0077(6) -0.0090(6)
Cl1 0.0512(10) 0.0527(10) 0.0339(9) -0.0074(7) 0.0053(7) -0.0175(8)
N16 0.014(2) 0.024(2) 0.023(2) -0.0025(18) -0.0023(17) 0.0027(17)
N1 0.016(2) 0.034(3) 0.025(2) 0.0110(19) -0.0082(18) -0.0042(18)
N4 0.020(2) 0.022(2) 0.023(2) -0.0039(17) -0.0036(18) -0.0049(17)
N9 0.021(2) 0.026(2) 0.023(2) 0.0016(18) -0.0046(18) -0.0067(18)
N11 0.022(2) 0.021(2) 0.022(2) 0.0044(17) -0.0047(18) -0.0012(17)
N10 0.023(2) 0.019(2) 0.021(2) -0.0003(17) -0.0062(18) -0.0026(17)
O9 0.032(2) 0.052(3) 0.048(3) -0.012(2) -0.005(2) 0.002(2)
N15 0.023(2) 0.023(2) 0.023(2) -0.0023(18) -0.0030(18) -0.0034(18)
N7 0.026(2) 0.037(3) 0.027(3) 0.011(2) -0.013(2) -0.011(2)
N8 0.028(2) 0.029(2) 0.025(2) 0.0049(19) -0.014(2) -0.010(2)
N14 0.019(2) 0.023(2) 0.022(2) -0.0030(18) -0.0011(18) 0.0004(17)
N2 0.016(2) 0.021(2) 0.023(2) 0.0065(18) -0.0051(17) -0.0041(17)
N5 0.033(3) 0.018(2) 0.026(2) 0.0020(18) -0.017(2) -0.0041(18)
N13 0.025(2) 0.022(2) 0.020(2) 0.0045(17) -0.0056(18) -0.0055(18)
N3 0.018(2) 0.020(2) 0.020(2) -0.0003(17) -0.0026(17) -0.0025(17)
N12 0.022(2) 0.035(3) 0.026(2) 0.001(2) -0.0080(19) -0.001(2)
O7 0.055(3) 0.059(3) 0.063(3) -0.003(3) -0.013(3) -0.029(3)
N6 0.039(3) 0.031(3) 0.027(3) -0.001(2) -0.015(2) 0.001(2)
O3 0.058(4) 0.073(4) 0.087(4) -0.037(3) 0.002(3) -0.019(3)
C31 0.024(3) 0.029(3) 0.025(3) -0.002(2) -0.009(2) 0.000(2)
C28 0.021(3) 0.023(3) 0.018(3) -0.002(2) -0.002(2) -0.003(2)
C3 0.020(3) 0.044(3) 0.026(3) 0.004(2) -0.003(2) 0.006(2)
C5 0.018(3) 0.022(3) 0.025(3) 0.004(2) -0.004(2) 0.000(2)
C29 0.028(3) 0.021(3) 0.021(3) 0.002(2) -0.004(2) 0.000(2)
C32 0.025(3) 0.022(3) 0.027(3) -0.001(2) -0.009(2) -0.002(2)
O5 0.069(4) 0.053(3) 0.085(4) -0.019(3) 0.037(3) -0.018(3)
C4 0.022(3) 0.027(3) 0.026(3) 0.005(2) -0.007(2) 0.002(2)
C30 0.029(3) 0.029(3) 0.020(3) -0.001(2) -0.009(2) 0.007(2)
C9 0.018(3) 0.037(3) 0.034(3) -0.008(3) 0.005(2) -0.004(2)
C10 0.026(3) 0.026(3) 0.026(3) 0.000(2) 0.001(2) -0.008(2)
C51 0.022(3) 0.024(3) 0.023(3) -0.003(2) -0.001(2) -0.003(2)
C55 0.028(3) 0.031(3) 0.023(3) 0.001(2) -0.005(2) -0.002(2)
C6 0.020(3) 0.021(3) 0.025(3) -0.001(2) -0.006(2) -0.001(2)
C16 0.043(3) 0.024(3) 0.027(3) -0.003(2) -0.010(3) -0.001(2)
C37 0.022(3) 0.040(3) 0.044(4) -0.002(3) 0.006(3) -0.003(3)
C13 0.043(4) 0.025(3) 0.037(3) -0.002(2) -0.009(3) 0.004(3)
C33 0.017(3) 0.023(3) 0.025(3) 0.002(2) -0.001(2) 0.005(2)
C52 0.038(3) 0.031(3) 0.031(3) -0.007(2) -0.011(3) -0.005(3)
C8 0.018(3) 0.027(3) 0.039(3) -0.009(2) 0.001(2) -0.002(2)
C2 0.018(3) 0.057(4) 0.032(3) 0.008(3) 0.001(2) -0.003(3)
C42 0.050(4) 0.043(4) 0.021(3) -0.004(3) -0.002(3) -0.021(3)
O4 0.081(4) 0.091(5) 0.062(4) 0.020(3) -0.001(3) -0.034(4)
C15 0.041(4) 0.034(3) 0.030(3) -0.004(3) -0.004(3) -0.007(3)
C54 0.037(3) 0.043(4) 0.025(3) -0.002(3) -0.012(3) 0.003(3)
C35 0.031(3) 0.031(3) 0.037(3) -0.011(3) 0.001(3) -0.001(2)
C36 0.030(3) 0.035(3) 0.037(3) -0.008(3) 0.006(3) 0.004(3)
C44 0.029(3) 0.018(3) 0.025(3) 0.001(2) -0.005(2) -0.001(2)
C14 0.035(3) 0.036(3) 0.041(4) -0.008(3) -0.009(3) 0.003(3)
C1 0.020(3) 0.048(4) 0.034(3) 0.016(3) -0.007(2) -0.014(3)
C38 0.019(3) 0.033(3) 0.034(3) -0.003(2) -0.004(2) -0.001(2)
C7 0.018(3) 0.025(3) 0.025(3) -0.004(2) -0.002(2) -0.002(2)
C34 0.020(3) 0.029(3) 0.034(3) -0.002(2) 0.003(2) -0.002(2)
C17 0.029(3) 0.034(3) 0.033(3) 0.004(2) -0.014(2) -0.003(2)
C39 0.026(3) 0.031(3) 0.025(3) 0.001(2) -0.007(2) -0.004(2)
C53 0.043(4) 0.045(4) 0.027(3) -0.010(3) -0.015(3) -0.007(3)
C41 0.047(4) 0.063(5) 0.026(3) 0.003(3) -0.012(3) -0.023(3)
C11 0.035(3) 0.021(3) 0.027(3) -0.006(2) -0.013(2) 0.000(2)
C46 0.037(3) 0.029(3) 0.041(4) 0.003(3) -0.016(3) -0.005(3)
C12 0.038(3) 0.026(3) 0.027(3) -0.003(2) -0.009(2) -0.001(2)
C49 0.062(4) 0.031(3) 0.027(3) 0.004(3) -0.006(3) -0.018(3)
C50 0.039(3) 0.026(3) 0.026(3) 0.001(2) -0.005(2) -0.008(2)
C43 0.033(3) 0.025(3) 0.023(3) -0.001(2) -0.002(2) -0.007(2)
C18 0.036(4) 0.057(4) 0.027(3) 0.008(3) -0.017(3) -0.006(3)
C47 0.067(5) 0.038(4) 0.056(4) 0.008(3) -0.042(4) -0.006(3)
C40 0.032(3) 0.053(4) 0.030(3) 0.004(3) -0.014(3) -0.012(3)
C20 0.025(3) 0.098(6) 0.043(4) 0.018(4) -0.010(3) -0.003(3)
C19 0.033(3) 0.084(5) 0.041(4) 0.023(3) -0.022(3) -0.006(3)
C21 0.021(3) 0.081(5) 0.033(3) 0.018(3) -0.003(2) -0.007(3)
C48 0.088(6) 0.031(4) 0.037(4) 0.007(3) -0.028(4) -0.011(4)
O8 0.111(3) 0.118(3) 0.107(3) -0.0186(19) -0.0170(19) -0.0191(19)
C56 0.053(5) 0.089(7) 0.063(5) -0.021(5) -0.027(4) 0.025(4)
O6 0.111(5) 0.113(5) 0.126(5) -0.010(2) -0.021(2) -0.006(2)
O1 0.131(4) 0.130(4) 0.138(4) -0.019(2) -0.011(2) -0.004(2)
C23 0.043(5) 0.070(6) 0.060(6) -0.017(5) -0.005(4) -0.011(4)
C25 0.035(4) 0.045(5) 0.056(5) -0.001(4) -0.027(4) -0.021(3)
C22 0.037(3) 0.028(3) 0.033(3) 0.004(2) -0.015(3) -0.015(2)
C27 0.057(3) 0.058(3) 0.058(3) -0.0090(11) -0.0095(11) -0.0031(10)
C24 0.059(3) 0.059(3) 0.059(3) -0.0075(11) -0.0094(11) -0.0035(10)
C26 0.069(4) 0.069(4) 0.069(4) -0.0109(11) -0.0115(12) -0.0038(10)
O2B 0.20(4) 0.15(3) 0.029(6) -0.006(10) -0.016(12) -0.10(3)
O2A 0.093(18) 0.053(11) 0.059(16) -0.013(9) -0.050(13) 0.023(12)

loop_
_atom_type_symbol
_atom_type_description
_atom_type_scat_dispersion_real
_atom_type_scat_dispersion_imag
_atom_type_scat_source
C C 0.0033 0.0016 'International Tables Vol C Tables 4.2.6.8 and 6.1.1.4'
H H 0.0000 0.0000 'International Tables Vol C Tables 4.2.6.8 and 6.1.1.4'
Cl Cl 0.1484 0.1585 'International Tables Vol C Tables 4.2.6.8 and 6.1.1.4'
N N 0.0061 0.0033 'International Tables Vol C Tables 4.2.6.8 and 6.1.1.4'
O O 0.0106 0.0060 'International Tables Vol C Tables 4.2.6.8 and 6.1.1.4'
Ru Ru -1.2594 0.8363 'International Tables Vol C Tables 4.2.6.8 and 6.1.1.4'

loop_
_geom_angle_atom_site_label_1
_geom_angle_atom_site_label_2
_geom_angle_atom_site_label_3
_geom_angle
_geom_angle_site_symmetry_1
_geom_angle_site_symmetry_3
_geom_angle_publ_flag
N16 Ru2 N11 105.04(17) . . ?
N16 Ru2 N13 177.97(17) . . ?
N16 Ru2 N3 93.47(17) . . ?
N4 Ru2 N16 88.50(17) . . ?
N4 Ru2 N11 166.15(17) . . ?
N4 Ru2 N13 90.56(17) . . ?
N4 Ru2 N3 77.78(16) . . ?
N11 Ru2 N3 98.11(16) . . ?
N14 Ru2 N16 76.68(17) . . ?
N14 Ru2 N4 91.12(17) . . ?
N14 Ru2 N11 94.81(17) . . ?
N14 Ru2 N13 101.54(17) . . ?
N14 Ru2 N3 165.46(17) . . ?
N13 Ru2 N11 76.01(18) . . ?
N13 Ru2 N3 88.09(16) . . ?
N1 Ru1 N2 77.44(17) . . ?
N10 Ru1 N1 87.33(17) . . ?
N10 Ru1 N2 98.45(16) . . ?
N7 Ru1 N1 93.80(18) . . ?
N7 Ru1 N10 174.29(18) . . ?
N7 Ru1 N2 87.26(17) . . ?
N8 Ru1 N1 90.81(19) . . ?
N8 Ru1 N10 76.62(17) . . ?
N8 Ru1 N7 97.76(18) . . ?
N8 Ru1 N2 167.54(18) . . ?
N8 Ru1 N5 95.21(18) . . ?
N5 Ru1 N1 169.22(17) . . ?
N5 Ru1 N10 102.75(17) . . ?
N5 Ru1 N7 76.54(19) . . ?
N5 Ru1 N2 97.05(17) . . ?
O7 Cl2 O8 107.5(4) . . ?
O5 Cl2 O7 111.9(3) . . ?
O5 Cl2 O8 103.0(5) . . ?
O6 Cl2 O7 110.6(5) . . ?
O6 Cl2 O5 115.6(5) . . ?
O6 Cl2 O8 107.6(6) . . ?
O3 Cl1 O2A 98.5(10) . . ?
O4 Cl1 O3 109.8(4) . . ?
O4 Cl1 O2A 102.3(19) . . ?
O1 Cl1 O3 106.8(5) . . ?
O1 Cl1 O4 112.5(6) . . ?
O1 Cl1 O2A 126(2) . . ?
O2B Cl1 O3 118(3) . . ?
O2B Cl1 O4 114.2(9) . . ?
O2B Cl1 O1 94(3) . . ?
C51 N16 Ru2 112.9(3) . . ?
C51 N16 C55 117.5(5) . . ?
C55 N16 Ru2 129.4(4) . . ?
C4 N1 Ru1 114.5(3) . . ?
C1 N1 Ru1 138.4(4) . . ?
C1 N1 C4 106.7(5) . . ?
C10 N4 Ru2 137.0(4) . . ?
C10 N4 C7 107.2(4) . . ?
C7 N4 Ru2 114.3(3) . . ?
N8 N9 C28 111.5(4) . . ?
N12 N11 Ru2 118.9(3) . . ?
N12 N11 C33 112.0(4) . . ?
C33 N11 Ru2 129.1(3) . . ?
C28 N10 Ru1 111.8(3) . . ?
C32 N10 Ru1 130.8(4) . . ?
C32 N10 C28 117.3(4) . . ?
C56 O9 H9A 109.5 . . ?
N14 N15 C51 113.0(4) . . ?
C17 N7 Ru1 113.0(4) . . ?
C21 N7 Ru1 128.6(4) . . ?
C21 N7 C17 118.4(5) . . ?
N9 N8 Ru1 121.3(3) . . ?
N9 N8 C22 112.5(4) . . ?
C22 N8 Ru1 126.1(4) . . ?
N15 N14 Ru2 119.2(3) . . ?
N15 N14 C44 111.7(4) . . ?
C44 N14 Ru2 128.6(3) . . ?
N3 N2 Ru1 130.9(3) . . ?
C5 N2 Ru1 112.8(3) . . ?
C5 N2 N3 115.9(4) . . ?
N6 N5 Ru1 119.2(4) . . ?
N6 N5 C11 112.5(5) . . ?
C11 N5 Ru1 128.2(3) . . ?
C39 N13 Ru2 113.8(4) . . ?
C43 N13 Ru2 128.2(4) . . ?
C43 N13 C39 118.0(5) . . ?
N2 N3 Ru2 130.0(3) . . ?
C6 N3 Ru2 114.1(3) . . ?
C6 N3 N2 115.8(4) . . ?
N11 N12 C39 113.2(4) . . ?
N5 N6 C17 112.9(5) . . ?
C32 C31 H31 120.1 . . ?
C32 C31 C30 119.8(5) . . ?
C30 C31 H31 120.1 . . ?
N10 C28 N9 117.7(4) . . ?
N10 C28 C29 123.0(5) . . ?
C29 C28 N9 119.3(5) . . ?
C4 C3 H3 127.1 . . ?
C2 C3 H3 127.1 . . ?
C2 C3 C4 105.7(6) . . ?
N2 C5 H5 120.7 . . ?
N2 C5 C4 118.5(5) . . ?
C4 C5 H5 120.7 . . ?
C28 C29 H29 120.5 . . ?
C28 C29 C30 119.0(5) . . ?
C30 C29 H29 120.5 . . ?
N10 C32 C31 122.2(5) . . ?
N10 C32 H32 118.9 . . ?
C31 C32 H32 118.9 . . ?
N1 C4 C3 109.9(5) . . ?
N1 C4 C5 116.1(5) . . ?
C3 C4 C5 134.0(6) . . ?
C31 C30 H30 120.7 . . ?
C29 C30 C31 118.5(5) . . ?
C29 C30 H30 120.7 . . ?
C10 C9 H9 126.2 . . ?
C8 C9 H9 126.2 . . ?
C8 C9 C10 107.7(5) . . ?
N4 C10 C9 109.7(5) . . ?
N4 C10 H10 125.2 . . ?
C9 C10 H10 125.2 . . ?
N16 C51 N15 118.2(5) . . ?
N16 C51 C52 122.9(5) . . ?
N15 C51 C52 119.0(5) . . ?
N16 C55 H55 119.1 . . ?
N16 C55 C54 121.9(5) . . ?
C54 C55 H55 119.1 . . ?
N3 C6 H6 121.5 . . ?
N3 C6 C7 117.0(5) . . ?
C7 C6 H6 121.5 . . ?
C15 C16 H16 120.0 . . ?
C15 C16 C11 120.0(5) . . ?
C11 C16 H16 120.0 . . ?
C36 C37 H37 119.4 . . ?
C38 C37 H37 119.4 . . ?
C38 C37 C36 121.2(6) . . ?
C14 C13 H13 119.9 . . ?
C12 C13 H13 119.9 . . ?
C12 C13 C14 120.1(6) . . ?
C38 C33 N11 120.4(5) . . ?
C34 C33 N11 118.8(5) . . ?
C34 C33 C38 120.8(5) . . ?
C51 C52 H52 120.4 . . ?
C53 C52 C51 119.2(6) . . ?
C53 C52 H52 120.4 . . ?
C9 C8 H8 126.9 . . ?
C9 C8 C7 106.3(5) . . ?
C7 C8 H8 126.9 . . ?
C3 C2 H2 126.1 . . ?
C1 C2 C3 107.7(5) . . ?
C1 C2 H2 126.1 . . ?
C41 C42 H42 119.8 . . ?
C43 C42 H42 119.8 . . ?
C43 C42 C41 120.4(6) . . ?
C16 C15 H15 120.0 . . ?
C16 C15 C14 120.0(6) . . ?
C14 C15 H15 120.0 . . ?
C55 C54 H54 119.9 . . ?
C55 C54 C53 120.1(6) . . ?
C53 C54 H54 119.9 . . ?
C36 C35 H35 120.2 . . ?
C36 C35 C34 119.7(6) . . ?
C34 C35 H35 120.2 . . ?
C37 C36 C35 119.8(6) . . ?
C37 C36 H36 120.1 . . ?
C35 C36 H36 120.1 . . ?
C46 C44 N14 120.4(5) . . ?
C46 C44 C50 121.2(5) . . ?
C50 C44 N14 118.3(5) . . ?
C13 C14 C15 119.9(6) . . ?
C13 C14 H14 120.1 . . ?
C15 C14 H14 120.1 . . ?
N1 C1 C2 110.0(6) . . ?
N1 C1 H1 125.0 . . ?
C2 C1 H1 125.0 . . ?
C37 C38 C33 118.7(6) . . ?
C37 C38 H38 120.6 . . ?
C33 C38 H38 120.6 . . ?
N4 C7 C6 116.3(5) . . ?
N4 C7 C8 109.1(5) . . ?
C6 C7 C8 134.4(5) . . ?
C33 C34 C35 119.8(5) . . ?
C33 C34 H34 120.1 . . ?
C35 C34 H34 120.1 . . ?
N7 C17 N6 118.4(5) . . ?
N7 C17 C18 122.4(6) . . ?
C18 C17 N6 119.1(6) . . ?
N13 C39 N12 118.1(5) . . ?
N13 C39 C40 122.2(5) . . ?
N12 C39 C40 119.6(5) . . ?
C52 C53 C54 118.2(5) . . ?
C52 C53 H53 120.9 . . ?
C54 C53 H53 120.9 . . ?
C42 C41 H41 121.2 . . ?
C40 C41 C42 117.7(6) . . ?
C40 C41 H41 121.2 . . ?
C16 C11 N5 120.5(5) . . ?
C16 C11 C12 120.6(5) . . ?
C12 C11 N5 118.9(5) . . ?
C44 C46 H46 120.3 . . ?
C44 C46 C47 119.3(6) . . ?
C47 C46 H46 120.3 . . ?
C13 C12 C11 119.4(6) . . ?
C13 C12 H12 120.3 . . ?
C11 C12 H12 120.3 . . ?
C50 C49 H49 120.0 . . ?
C48 C49 H49 120.0 . . ?
C48 C49 C50 119.9(6) . . ?
C44 C50 H50 120.5 . . ?
C49 C50 C44 119.1(6) . . ?
C49 C50 H50 120.5 . . ?
N13 C43 C42 121.8(6) . . ?
N13 C43 H43 119.1 . . ?
C42 C43 H43 119.1 . . ?
C17 C18 H18 120.7 . . ?
C19 C18 C17 118.6(6) . . ?
C19 C18 H18 120.7 . . ?
C46 C47 H47 120.3 . . ?
C46 C47 C48 119.4(6) . . ?
C48 C47 H47 120.3 . . ?
C39 C40 H40 120.1 . . ?
C41 C40 C39 119.8(6) . . ?
C41 C40 H40 120.1 . . ?
C19 C20 H20 120.0 . . ?
C19 C20 C21 120.0(7) . . ?
C21 C20 H20 120.0 . . ?
C18 C19 C20 119.1(6) . . ?
C18 C19 H19 120.4 . . ?
C20 C19 H19 120.4 . . ?
N7 C21 C20 121.4(6) . . ?
N7 C21 H21 119.3 . . ?
C20 C21 H21 119.3 . . ?
C49 C48 C47 121.0(6) . . ?
C49 C48 H48 119.5 . . ?
C47 C48 H48 119.5 . . ?
O9 C56 H56A 109.5 . . ?
O9 C56 H56B 109.5 . . ?
O9 C56 H56C 109.5 . . ?
H56A C56 H56B 109.5 . . ?
H56A C56 H56C 109.5 . . ?
H56B C56 H56C 109.5 . . ?
C22 C23 H23 121.7 . . ?
C24 C23 H23 121.7 . . ?
C24 C23 C22 116.6(9) . . ?
C24 C25 H25 120.8 . . ?
C26 C25 H25 120.8 . . ?
C26 C25 C24 118.5(9) . . ?
N8 C22 C23 116.7(6) . . ?
C27 C22 N8 122.1(8) . . ?
C27 C22 C23 120.9(8) . . ?
C22 C27 H27 119.8 . . ?
C22 C27 C26 120.4(11) . . ?
C26 C27 H27 119.8 . . ?
C23 C24 C25 117.6(10) . . ?
C23 C24 H24 121.2 . . ?
C25 C24 H24 121.2 . . ?
C25 C26 C27 124.3(12) . . ?
C25 C26 H26 117.9 . . ?
C27 C26 H26 117.9 . . ?

loop_
_geom_bond_atom_site_label_1
_geom_bond_atom_site_label_2
_geom_bond_distance
_geom_bond_site_symmetry_2
_geom_bond_publ_flag
Ru2 N16 2.043(4) . ?
Ru2 N4 2.041(4) . ?
Ru2 N11 2.059(4) . ?
Ru2 N14 2.016(4) . ?
Ru2 N13 2.052(4) . ?
Ru2 N3 2.123(4) . ?
Ru1 N1 2.059(5) . ?
Ru1 N10 2.051(4) . ?
Ru1 N7 2.048(4) . ?
Ru1 N8 1.981(5) . ?
Ru1 N2 2.152(4) . ?
Ru1 N5 2.043(5) . ?
Cl2 O7 1.429(5) . ?
Cl2 O5 1.395(5) . ?
Cl2 O8 1.434(9) . ?
Cl2 O6 1.365(10) . ?
Cl1 O3 1.411(6) . ?
Cl1 O4 1.403(6) . ?
Cl1 O1 1.388(11) . ?
Cl1 O2B 1.34(2) . ?
Cl1 O2A 1.51(2) . ?
N16 C51 1.348(7) . ?
N16 C55 1.365(7) . ?
N1 C4 1.379(7) . ?
N1 C1 1.359(7) . ?
N4 C10 1.349(7) . ?
N4 C7 1.381(7) . ?
N9 N8 1.279(6) . ?
N9 C28 1.397(7) . ?
N11 N12 1.291(6) . ?
N11 C33 1.438(7) . ?
N10 C28 1.364(7) . ?
N10 C32 1.343(7) . ?
O9 H9A 0.8400 . ?
O9 C56 1.395(9) . ?
N15 N14 1.286(6) . ?
N15 C51 1.378(7) . ?
N7 C17 1.355(8) . ?
N7 C21 1.339(8) . ?
N8 C22 1.456(7) . ?
N14 C44 1.438(7) . ?
N2 N3 1.411(6) . ?
N2 C5 1.307(7) . ?
N5 N6 1.282(6) . ?
N5 C11 1.434(7) . ?
N13 C39 1.358(7) . ?
N13 C43 1.345(7) . ?
N3 C6 1.310(7) . ?
N12 C39 1.383(7) . ?
N6 C17 1.391(8) . ?
C31 H31 0.9500 . ?
C31 C32 1.382(7) . ?
C31 C30 1.384(8) . ?
C28 C29 1.374(7) . ?
C3 H3 0.9500 . ?
C3 C4 1.402(8) . ?
C3 C2 1.395(9) . ?
C5 H5 0.9500 . ?
C5 C4 1.403(7) . ?
C29 H29 0.9500 . ?
C29 C30 1.380(8) . ?
C32 H32 0.9500 . ?
C30 H30 0.9500 . ?
C9 H9 0.9500 . ?
C9 C10 1.404(8) . ?
C9 C8 1.376(8) . ?
C10 H10 0.9500 . ?
C51 C52 1.390(8) . ?
C55 H55 0.9500 . ?
C55 C54 1.376(8) . ?
C6 H6 0.9500 . ?
C6 C7 1.405(7) . ?
C16 H16 0.9500 . ?
C16 C15 1.375(9) . ?
C16 C11 1.384(8) . ?
C37 H37 0.9500 . ?
C37 C36 1.380(9) . ?
C37 C38 1.375(9) . ?
C13 H13 0.9500 . ?
C13 C14 1.388(9) . ?
C13 C12 1.387(9) . ?
C33 C38 1.392(8) . ?
C33 C34 1.380(8) . ?
C52 H52 0.9500 . ?
C52 C53 1.378(9) . ?
C8 H8 0.9500 . ?
C8 C7 1.412(7) . ?
C2 H2 0.9500 . ?
C2 C1 1.387(10) . ?
C42 H42 0.9500 . ?
C42 C41 1.392(10) . ?
C42 C43 1.383(8) . ?
C15 H15 0.9500 . ?
C15 C14 1.400(9) . ?
C54 H54 0.9500 . ?
C54 C53 1.392(9) . ?
C35 H35 0.9500 . ?
C35 C36 1.386(9) . ?
C35 C34 1.387(8) . ?
C36 H36 0.9500 . ?
C44 C46 1.378(8) . ?
C44 C50 1.395(8) . ?
C14 H14 0.9500 . ?
C1 H1 0.9500 . ?
C38 H38 0.9500 . ?
C34 H34 0.9500 . ?
C17 C18 1.390(8) . ?
C39 C40 1.389(8) . ?
C53 H53 0.9500 . ?
C41 H41 0.9500 . ?
C41 C40 1.374(10) . ?
C11 C12 1.395(8) . ?
C46 H46 0.9500 . ?
C46 C47 1.389(9) . ?
C12 H12 0.9500 . ?
C49 H49 0.9500 . ?
C49 C50 1.388(8) . ?
C49 C48 1.370(10) . ?
C50 H50 0.9500 . ?
C43 H43 0.9500 . ?
C18 H18 0.9500 . ?
C18 C19 1.373(10) . ?
C47 H47 0.9500 . ?
C47 C48 1.398(11) . ?
C40 H40 0.9500 . ?
C20 H20 0.9500 . ?
C20 C19 1.375(11) . ?
C20 C21 1.389(9) . ?
C19 H19 0.9500 . ?
C21 H21 0.9500 . ?
C48 H48 0.9500 . ?
C56 H56A 0.9800 . ?
C56 H56B 0.9800 . ?
C56 H56C 0.9800 . ?
C23 H23 0.9500 . ?
C23 C22 1.488(12) . ?
C23 C24 1.368(15) . ?
C25 H25 0.9500 . ?
C25 C24 1.509(15) . ?
C25 C26 1.229(15) . ?
C22 C27 1.265(13) . ?
C27 H27 0.9500 . ?
C27 C26 1.397(17) . ?
C24 H24 0.9500 . ?
C26 H26 0.9500 . ?
